data_2210195
loop_
_publ_author_name
'Ming-Qi Li'
'Lin-Hai Jing'

_publ_section_title
;
 1,5-Diacetylanthracene
;
_journal_coeditor_code CV2095
_journal_issue 9
_journal_name_full 'Acta Crystallographica Section E'
_journal_page_first o3852
_journal_page_last o3853
_journal_paper_doi 10.1107/S1600536806031357
_journal_volume 62
_journal_year 2006
_chemical_formula_iupac 'C18 H14 O2'
_chemical_formula_moiety 'C18 H14 O2'
_chemical_formula_sum 'C18 H14 O2'
_chemical_formula_weight 262.29
_chemical_name_systematic
;
1,5-diacetylanthracene
;
_space_group_IT_number 14
_symmetry_cell_setting monoclinic
_symmetry_space_group_name_Hall '-P 2ybc'
_symmetry_space_group_name_H-M 'P 1 21/c 1'
_atom_sites_solution_hydrogens geom
_atom_sites_solution_primary direct
_atom_sites_solution_secondary difmap
_audit_creation_method SHELXL-97
_cell_angle_alpha 90.00
_cell_angle_beta 107.4720(10)
_cell_angle_gamma 90.00
_cell_formula_units_Z 2
_cell_length_a 9.8245(3)
_cell_length_b 6.2085(2)
_cell_length_c 10.8823(3)
_cell_measurement_reflns_used 5428
_cell_measurement_temperature 153(2)
_cell_measurement_theta_max 27.49
_cell_measurement_theta_min 3.28
_cell_volume 633.15(3)
_computing_cell_refinement RAPID-AUTO
_computing_data_collection 'RAPID-AUTO (Rigaku, 2004)'
_computing_data_reduction RAPID-AUTO
_computing_molecular_graphics 'XP in SHELXTL (Bruker, 1997)'
_computing_publication_material SHELXTL
_computing_structure_refinement 'SHELXL97 (Sheldrick, 1997)'
_computing_structure_solution 'SHELXS97 (Sheldrick, 1997)'
_diffrn_ambient_temperature 153(2)
_diffrn_measured_fraction_theta_full 0.999
_diffrn_measured_fraction_theta_max 0.999
_diffrn_measurement_device_type 'Rigaku R-AXIS RAPID'
_diffrn_measurement_method \w
_diffrn_radiation_monochromator graphite
_diffrn_radiation_source 'Rotating Anode'
_diffrn_radiation_type MoK\a
_diffrn_radiation_wavelength 0.71073
_diffrn_reflns_av_R_equivalents 0.0246
_diffrn_reflns_av_sigmaI/netI 0.0153
_diffrn_reflns_limit_h_max 12
_diffrn_reflns_limit_h_min -12
_diffrn_reflns_limit_k_max 8
_diffrn_reflns_limit_k_min -8
_diffrn_reflns_limit_l_max 13
_diffrn_reflns_limit_l_min -14
_diffrn_reflns_number 5967
_diffrn_reflns_theta_full 27.48
_diffrn_reflns_theta_max 27.48
_diffrn_reflns_theta_min 3.82
_diffrn_standards_decay_% 0
_diffrn_standards_interval_count 0
_diffrn_standards_number 0
_exptl_absorpt_coefficient_mu 0.089
_exptl_absorpt_correction_type none
_exptl_crystal_colour yellow
_exptl_crystal_density_diffrn 1.376
_exptl_crystal_density_method 'not measured'
_exptl_crystal_description block
_exptl_crystal_F_000 276
_exptl_crystal_size_max 0.40
_exptl_crystal_size_mid 0.35
_exptl_crystal_size_min 0.14
_refine_diff_density_max 0.348
_refine_diff_density_min -0.198
_refine_ls_extinction_coef 0.033(9)
_refine_ls_extinction_method SHELXL97
_refine_ls_goodness_of_fit_ref 1.021
_refine_ls_hydrogen_treatment constr
_refine_ls_matrix_type full
_refine_ls_number_parameters 93
_refine_ls_number_reflns 1445
_refine_ls_number_restraints 0
_refine_ls_restrained_S_all 1.021
_refine_ls_R_factor_all 0.0368
_refine_ls_R_factor_gt 0.0341
_refine_ls_shift/su_max 0.000
_refine_ls_shift/su_mean 0.000
_refine_ls_structure_factor_coef Fsqd
_refine_ls_weighting_details 'calc w=1/[\s^2^(Fo^2^)+(0.069P)^2^+0.198P] where P=(Fo^2^+2Fc^2^)/3'
_refine_ls_weighting_scheme calc
_refine_ls_wR_factor_gt 0.1018
_refine_ls_wR_factor_ref 0.1081
_reflns_number_gt 1327
_reflns_number_total 1445
_reflns_threshold_expression I>2\s(I)
_cod_data_source_file cv2095.cif
_cod_data_source_block I
_cod_depositor_comments
;
The following automatic conversions were performed:
'_symmetry_cell_setting' value 'Monoclinic' changed to 'monoclinic'
according to '/home/saulius/struct/CIF-dictionaries/cif_core.dic'
dictionary named 'cif_core.dic' version 2.4.1 from 2010-06-29.

Automatic conversion script
Id: cif_fix_enum 1527 2010-12-29 10:47:43Z saulius 

The following automatic conversions were performed:

'_symmetry_cell_setting' value 'Monoclinic' changed to 'monoclinic'
according to /home/saulius/struct/CIF-dictionaries/cif_core.dic
dictionary named 'cif_core.dic' version 2.4.1 from 2010-06-29.

Automatic conversion script
Id: cif_fix_values 1715 2011-07-08 13:25:40Z adriana 
;
_cod_original_sg_symbol_H-M 'P 21/c'
_cod_database_code 2210195
_cod_database_fobs_code 2210195

loop_
_symmetry_equiv_pos_as_xyz
'x, y, z'
'-x, y+1/2, -z+1/2'
'-x, -y, -z'
'x, -y-1/2, z-1/2'

loop_
_atom_site_type_symbol
_atom_site_label
_atom_site_fract_x
_atom_site_fract_y
_atom_site_fract_z
_atom_site_U_iso_or_equiv
_atom_site_adp_type
_atom_site_calc_flag
_atom_site_refinement_flags
_atom_site_occupancy
O O1 0.14358(8) 0.14110(13) 0.36628(7) 0.0263(2) Uani d . 1
C C1 0.57789(10) 0.69074(16) 0.50455(9) 0.0164(2) Uani d . 1
H H1 0.6295 0.8208 0.5064 0.020 Uiso calc R 1
C C2 0.45663(10) 0.64994(15) 0.39979(9) 0.0159(2) Uani d . 1
C C3 0.41660(11) 0.80048(16) 0.29567(9) 0.0183(3) Uani d . 1
H H3 0.4679 0.9317 0.3014 0.022 Uiso calc R 1
C C4 0.30580(11) 0.75803(17) 0.18838(10) 0.0203(3) Uani d . 1
H H4 0.2832 0.8560 0.1181 0.024 Uiso calc R 1
C C5 0.22422(11) 0.56756(17) 0.18159(9) 0.0200(3) Uani d . 1
H H5 0.1471 0.5406 0.1062 0.024 Uiso calc R 1
C C6 0.25323(10) 0.42049(16) 0.28068(9) 0.0171(2) Uani d . 1
C C7 0.37525(10) 0.45566(15) 0.39354(9) 0.0152(2) Uani d . 1
C C8 0.15277(10) 0.23605(17) 0.27077(9) 0.0183(3) Uani d . 1
C C9 0.05500(12) 0.17535(18) 0.13957(10) 0.0239(3) Uani d . 1
H H9A 0.0248 0.0252 0.1409 0.029 Uiso calc R 1
H H9B 0.1058 0.1921 0.0752 0.029 Uiso calc R 1
H H9C -0.0290 0.2693 0.1175 0.029 Uiso calc R 1

loop_
_atom_site_aniso_label
_atom_site_aniso_U_11
_atom_site_aniso_U_22
_atom_site_aniso_U_33
_atom_site_aniso_U_12
_atom_site_aniso_U_13
_atom_site_aniso_U_23
O1 0.0262(4) 0.0300(5) 0.0218(4) -0.0091(3) 0.0057(3) 0.0026(3)
C1 0.0197(5) 0.0149(5) 0.0158(5) -0.0014(3) 0.0070(4) -0.0009(3)
C2 0.0189(5) 0.0147(5) 0.0153(5) 0.0010(3) 0.0068(4) -0.0006(3)
C3 0.0217(5) 0.0152(5) 0.0190(5) 0.0003(3) 0.0078(4) 0.0015(4)
C4 0.0233(5) 0.0202(5) 0.0177(5) 0.0032(4) 0.0065(4) 0.0054(4)
C5 0.0184(5) 0.0230(5) 0.0170(5) 0.0012(4) 0.0031(4) 0.0002(4)
C6 0.0170(5) 0.0177(5) 0.0167(5) -0.0002(4) 0.0056(4) -0.0020(4)
C7 0.0173(5) 0.0158(5) 0.0138(5) 0.0002(3) 0.0065(3) -0.0017(3)
C8 0.0168(5) 0.0195(5) 0.0187(5) 0.0008(4) 0.0056(4) -0.0017(4)
C9 0.0234(5) 0.0248(5) 0.0201(5) -0.0047(4) 0.0015(4) -0.0023(4)

loop_
_atom_type_symbol
_atom_type_description
_atom_type_scat_dispersion_real
_atom_type_scat_dispersion_imag
_atom_type_scat_source
C C 0.0033 0.0016 'International Tables Vol C Tables 4.2.6.8 and 6.1.1.4'
H H 0.0000 0.0000 'International Tables Vol C Tables 4.2.6.8 and 6.1.1.4'
O O 0.0106 0.0060 'International Tables Vol C Tables 4.2.6.8 and 6.1.1.4'

loop_
_geom_angle_atom_site_label_1
_geom_angle_atom_site_label_2
_geom_angle_atom_site_label_3
_geom_angle_site_symmetry_1
_geom_angle
C7 C1 C2 3_666 121.56(9)
C7 C1 H1 3_666 119.2
C2 C1 H1 . 119.2
C1 C2 C3 . 119.37(9)
C1 C2 C7 . 120.97(9)
C3 C2 C7 . 119.62(9)
C4 C3 C2 . 120.78(9)
C4 C3 H3 . 119.6
C2 C3 H3 . 119.6
C3 C4 C5 . 119.99(9)
C3 C4 H4 . 120.0
C5 C4 H4 . 120.0
C6 C5 C4 . 122.12(9)
C6 C5 H5 . 118.9
C4 C5 H5 . 118.9
C5 C6 C7 . 119.15(9)
C5 C6 C8 . 118.36(9)
C7 C6 C8 . 122.40(9)
C1 C7 C2 3_666 117.47(9)
C1 C7 C6 3_666 124.31(9)
C2 C7 C6 . 118.19(9)
O1 C8 C6 . 121.62(9)
O1 C8 C9 . 119.70(9)
C6 C8 C9 . 118.59(9)
C8 C9 H9A . 109.5
C8 C9 H9B . 109.5
H9A C9 H9B . 109.5
C8 C9 H9C . 109.5
H9A C9 H9C . 109.5
H9B C9 H9C . 109.5

loop_
_geom_bond_atom_site_label_1
_geom_bond_atom_site_label_2
_geom_bond_site_symmetry_2
_geom_bond_distance
O1 C8 . 1.2217(13)
C1 C7 3_666 1.4006(13)
C1 C2 . 1.4027(13)
C1 H1 . 0.9500
C2 C3 . 1.4298(13)
C2 C7 . 1.4374(13)
C3 C4 . 1.3618(14)
C3 H3 . 0.9500
C4 C5 . 1.4179(15)
C4 H4 . 0.9500
C5 C6 . 1.3760(14)
C5 H5 . 0.9500
C6 C7 . 1.4523(13)
C6 C8 . 1.4943(14)
C7 C1 3_666 1.4006(13)
C8 C9 . 1.5098(14)
C9 H9A . 0.9800
C9 H9B . 0.9800
C9 H9C . 0.9800

loop_
_geom_hbond_atom_site_label_D
_geom_hbond_atom_site_label_H
_geom_hbond_atom_site_label_A
_geom_hbond_site_symmetry_A
_geom_hbond_distance_DH
_geom_hbond_distance_HA
_geom_hbond_distance_DA
_geom_hbond_angle_DHA
C3 H3 Cg1 2_655 0.95 2.64 3.4150(10) 140
C9 H9C O1 2_555 0.98 2.60 3.4780(10) 150

loop_
_geom_torsion_atom_site_label_1
_geom_torsion_atom_site_label_2
_geom_torsion_atom_site_label_3
_geom_torsion_atom_site_label_4
_geom_torsion_site_symmetry_1
_geom_torsion_site_symmetry_4
_geom_torsion
C7 C1 C2 C3 3_666 . -177.47(9)
C7 C1 C2 C7 3_666 . 0.29(15)
C1 C2 C3 C4 . . 175.14(9)
C7 C2 C3 C4 . . -2.65(15)
C2 C3 C4 C5 . . 3.07(15)
C3 C4 C5 C6 . . -0.23(16)
C4 C5 C6 C7 . . -2.95(15)
C4 C5 C6 C8 . . 173.84(9)
C1 C2 C7 C1 . 3_666 -0.28(15)
C3 C2 C7 C1 . 3_666 177.47(8)
C1 C2 C7 C6 . . -178.28(8)
C3 C2 C7 C6 . . -0.53(14)
C5 C6 C7 C1 . 3_666 -174.62(9)
C8 C6 C7 C1 . 3_666 8.73(15)
C5 C6 C7 C2 . . 3.24(14)
C8 C6 C7 C2 . . -173.42(8)
C5 C6 C8 O1 . . -156.50(10)
C7 C6 C8 O1 . . 20.18(15)
C5 C6 C8 C9 . . 20.03(14)
C7 C6 C8 C9 . . -163.30(9)
